data_4085348
loop_
_publ_author_name
'Karmel, Isabell S. R.'
'Fridman, Natalia'
'Eisen, Moris S.'

_publ_section_title
;
 Actinide Amidinate Complexes with a Dimethylamine Side Arm: Synthesis,
 Structural Characterization, and Reactivity
;
_journal_issue 3
_journal_name_full Organometallics
_journal_page_first 636
_journal_paper_doi 10.1021/om501179e
_journal_volume 34
_journal_year 2015
_chemical_formula_moiety 'C28 H50 Cl2 N8 Si2 U'
_chemical_formula_sum 'C28 H50 Cl2 N8 Si2 U'
_chemical_formula_weight 863.87
_chemical_name_common Moris-313(Sara)
_chemical_name_systematic
; 
 ? 
;
_space_group_IT_number 15
_symmetry_cell_setting monoclinic
_symmetry_space_group_name_Hall '-C 2yc'
_symmetry_space_group_name_H-M 'C 1 2/c 1'
_atom_sites_solution_hydrogens geom
_atom_sites_solution_primary direct
_atom_sites_solution_secondary difmap
_audit_creation_method SHELXL-97
_cell_angle_alpha 90.00
_cell_angle_beta 106.65(3)
_cell_angle_gamma 90.00
_cell_formula_units_Z 8
_cell_length_a 22.264(4)
_cell_length_b 10.526(2)
_cell_length_c 33.092(7)
_cell_measurement_reflns_used 22359
_cell_measurement_temperature 250(1)
_cell_measurement_theta_max 24.90
_cell_measurement_theta_min 1.28
_cell_volume 7430(3)
_computing_cell_refinement 'DENZO HKL2000 (Otwinowski & Minor 1997)'
_computing_data_collection 'Collect (Nonius, 2006)'
_computing_data_reduction 'DENZO HKL2000 (Otwinowski & Minor 1997)'
_computing_molecular_graphics 'Mercury 3.0'
_computing_structure_refinement 'SHELXL-97 (Sheldrick, 1997)'
_computing_structure_solution 'SHELXS-97 (Sheldrick, 1997)'
_diffrn_ambient_temperature 250(1)
_diffrn_detector_area_resol_mean 95
_diffrn_measured_fraction_theta_full 0.990
_diffrn_measured_fraction_theta_max 0.990
_diffrn_measurement_device_type 'Nonius KappaCCD'
_diffrn_measurement_method '\f and \w scans'
_diffrn_radiation_monochromator graphite
_diffrn_radiation_source 'fine-focus sealed tube'
_diffrn_radiation_type MoK\a
_diffrn_radiation_wavelength 0.71073
_diffrn_reflns_av_R_equivalents 0.0576
_diffrn_reflns_av_sigmaI/netI 0.0678
_diffrn_reflns_limit_h_max 26
_diffrn_reflns_limit_h_min -26
_diffrn_reflns_limit_k_max 12
_diffrn_reflns_limit_k_min -10
_diffrn_reflns_limit_l_max 36
_diffrn_reflns_limit_l_min -39
_diffrn_reflns_number 22359
_diffrn_reflns_theta_full 24.90
_diffrn_reflns_theta_max 24.90
_diffrn_reflns_theta_min 1.28
_diffrn_standards_decay_% none
_diffrn_standards_interval_count none
_diffrn_standards_interval_time none
_diffrn_standards_number none
_exptl_absorpt_coefficient_mu 4.607
_exptl_absorpt_correction_T_max 0.510
_exptl_absorpt_correction_T_min 0.320
_exptl_absorpt_correction_type multi-scan
_exptl_absorpt_process_details 'PLATON (Spek, A.L. 1995)'
_exptl_crystal_colour 'pale green'
_exptl_crystal_density_diffrn 1.545
_exptl_crystal_density_method 'not measured'
_exptl_crystal_description plate
_exptl_crystal_F_000 3424
_exptl_crystal_size_max 0.35
_exptl_crystal_size_mid 0.22
_exptl_crystal_size_min 0.16
_refine_diff_density_max 1.010
_refine_diff_density_min -0.745
_refine_diff_density_rms 0.117
_refine_ls_extinction_method none
_refine_ls_goodness_of_fit_ref 0.861
_refine_ls_hydrogen_treatment constr
_refine_ls_matrix_type full
_refine_ls_number_parameters 370
_refine_ls_number_reflns 6422
_refine_ls_number_restraints 0
_refine_ls_restrained_S_all 0.861
_refine_ls_R_factor_all 0.0575
_refine_ls_R_factor_gt 0.0296
_refine_ls_shift/su_max 0.002
_refine_ls_shift/su_mean 0.000
_refine_ls_structure_factor_coef Fsqd
_refine_ls_weighting_details 'calc w=1/[\s^2^(Fo^2^)+(0.0269P)^2^+0.0000P] where P=(Fo^2^+2Fc^2^)/3'
_refine_ls_weighting_scheme calc
_refine_ls_wR_factor_gt 0.0541
_refine_ls_wR_factor_ref 0.0594
_reflns_number_gt 4641
_reflns_number_total 6422
_reflns_threshold_expression >2sigma(I)
_cod_data_source_file om501179e_si_002.cif
_cod_data_source_block Moris-313
_cod_depositor_comments
;
The following automatic conversions were performed:

'_symmetry_cell_setting' value 'Monoclinic' changed to 'monoclinic'
according to
/usr/data/users/saulius/crontab/automatic-downloads/rss-feeds/ACS/lib/dictionaries/cif_core.dic
dictionary named 'cif_core.dic' version 2.4.2 from 2011-04-26.

Automatic conversion script
Id: cif_fix_values 3008 2015-01-20 13:52:24Z robertas 

 Adding full bibliography for 4085347--4085349.cif.
;
_cod_original_cell_volume 7430(2)
_cod_original_sg_symbol_H-M 'C 2/c'
_cod_database_code 4085348

loop_
_symmetry_equiv_pos_as_xyz
'x, y, z'
'-x, y, -z+1/2'
'x+1/2, y+1/2, z'
'-x+1/2, y+1/2, -z+1/2'
'-x, -y, -z'
'x, -y, z-1/2'
'-x+1/2, -y+1/2, -z'
'x+1/2, -y+1/2, z-1/2'

loop_
_atom_site_label
_atom_site_type_symbol
_atom_site_fract_x
_atom_site_fract_y
_atom_site_fract_z
_atom_site_U_iso_or_equiv
_atom_site_adp_type
_atom_site_occupancy
_atom_site_symmetry_multiplicity
_atom_site_calc_flag
_atom_site_refinement_flags
U1 U 0.877888(7) 0.227376(15) 0.393829(5) 0.03646(7) Uani 1 1 d .
Cl1 Cl 0.99615(5) 0.17710(11) 0.43823(3) 0.0528(3) Uani 1 1 d .
Cl2 Cl 0.81341(6) 0.44607(11) 0.39108(3) 0.0554(3) Uani 1 1 d .
Si1 Si 0.90758(6) -0.07788(12) 0.33319(4) 0.0455(3) Uani 1 1 d .
Si2 Si 0.69835(6) 0.13611(13) 0.35151(4) 0.0480(3) Uani 1 1 d .
N1 N 0.84946(16) 0.2742(3) 0.31999(9) 0.0333(8) Uani 1 1 d .
N4 N 0.95667(16) 0.4172(3) 0.37015(11) 0.0480(10) Uani 1 1 d .
N8 N 0.87858(17) 0.2728(4) 0.47834(10) 0.0484(10) Uani 1 1 d .
N2 N 0.89058(15) 0.0815(3) 0.33872(10) 0.0390(9) Uani 1 1 d .
N5 N 0.77663(15) 0.1172(3) 0.38127(9) 0.0405(9) Uani 1 1 d .
N7 N 0.71940(19) -0.0286(4) 0.44254(12) 0.0570(11) Uani 1 1 d .
N6 N 0.86201(16) 0.0369(3) 0.42823(10) 0.0445(9) Uani 1 1 d .
N3 N 0.92073(16) 0.1783(4) 0.25430(11) 0.0471(9) Uani 1 1 d .
C1 C 0.86872(19) 0.1662(4) 0.30828(12) 0.0374(10) Uani 1 1 d .
C2 C 0.86772(19) 0.1468(4) 0.26300(12) 0.0363(10) Uani 1 1 d .
C3 C 0.8155(2) 0.1026(4) 0.23307(13) 0.0496(12) Uani 1 1 d .
H3 H 0.7791 0.0830 0.2403 0.059 Uiso 1 1 calc R
C4 C 0.8180(2) 0.0879(5) 0.19256(14) 0.0590(14) Uani 1 1 d .
H4 H 0.7834 0.0580 0.1718 0.071 Uiso 1 1 calc R
C5 C 0.8721(2) 0.1177(5) 0.18290(14) 0.0580(13) Uani 1 1 d .
H5 H 0.8752 0.1081 0.1556 0.070 Uiso 1 1 calc R
C6 C 0.9216(2) 0.1624(5) 0.21469(14) 0.0555(13) Uani 1 1 d .
H6 H 0.9583 0.1829 0.2081 0.067 Uiso 1 1 calc R
C7 C 0.8331(2) 0.3850(4) 0.29296(12) 0.0447(12) Uani 1 1 d .
H7A H 0.8026 0.4355 0.3017 0.054 Uiso 1 1 calc R
H7B H 0.8140 0.3577 0.2641 0.054 Uiso 1 1 calc R
C8 C 0.8899(2) 0.4661(4) 0.29461(13) 0.0511(12) Uani 1 1 d .
H8A H 0.8767 0.5384 0.2760 0.061 Uiso 1 1 calc R
H8B H 0.9189 0.4168 0.2840 0.061 Uiso 1 1 calc R
C9 C 0.9243(2) 0.5147(4) 0.33871(12) 0.0537(13) Uani 1 1 d .
H9A H 0.9553 0.5765 0.3360 0.064 Uiso 1 1 calc R
H9B H 0.8943 0.5588 0.3499 0.064 Uiso 1 1 calc R
C10 C 1.0041(2) 0.3513(5) 0.35420(14) 0.0618(14) Uani 1 1 d .
H10A H 0.9834 0.3044 0.3292 0.093 Uiso 1 1 calc R
H10B H 1.0278 0.2940 0.3754 0.093 Uiso 1 1 calc R
H10C H 1.0317 0.4128 0.3477 0.093 Uiso 1 1 calc R
C11 C 0.9897(2) 0.4888(5) 0.40841(13) 0.0693(16) Uani 1 1 d .
H11A H 0.9596 0.5305 0.4196 0.104 Uiso 1 1 calc R
H11B H 1.0166 0.5511 0.4014 0.104 Uiso 1 1 calc R
H11C H 1.0144 0.4313 0.4291 0.104 Uiso 1 1 calc R
C12 C 0.9560(2) -0.1367(5) 0.38485(14) 0.0737(17) Uani 1 1 d .
H12A H 0.9345 -0.1216 0.4058 0.111 Uiso 1 1 calc R
H12B H 0.9954 -0.0928 0.3926 0.111 Uiso 1 1 calc R
H12C H 0.9631 -0.2261 0.3830 0.111 Uiso 1 1 calc R
C13 C 0.8317(2) -0.1657(4) 0.31573(14) 0.0601(13) Uani 1 1 d .
H13A H 0.8073 -0.1334 0.2889 0.090 Uiso 1 1 calc R
H13B H 0.8090 -0.1544 0.3361 0.090 Uiso 1 1 calc R
H13C H 0.8398 -0.2544 0.3131 0.090 Uiso 1 1 calc R
C14 C 0.9516(2) -0.1086(5) 0.29425(15) 0.0704(15) Uani 1 1 d .
H14A H 0.9274 -0.0794 0.2669 0.106 Uiso 1 1 calc R
H14B H 0.9592 -0.1981 0.2931 0.106 Uiso 1 1 calc R
H14C H 0.9908 -0.0641 0.3026 0.106 Uiso 1 1 calc R
C15 C 0.8002(2) 0.0300(4) 0.41073(12) 0.0395(11) Uani 1 1 d .
C16 C 0.7611(2) -0.0704(4) 0.42364(12) 0.0419(11) Uani 1 1 d .
C17 C 0.7681(2) -0.1982(5) 0.41603(14) 0.0532(13) Uani 1 1 d .
H17 H 0.7983 -0.2246 0.4034 0.064 Uiso 1 1 calc R
C18 C 0.7302(3) -0.2853(5) 0.42725(16) 0.0622(14) Uani 1 1 d .
H18 H 0.7338 -0.3714 0.4221 0.075 Uiso 1 1 calc R
C19 C 0.6872(3) -0.2433(5) 0.44603(17) 0.0698(16) Uani 1 1 d .
H19 H 0.6605 -0.3002 0.4538 0.084 Uiso 1 1 calc R
C20 C 0.6836(3) -0.1164(6) 0.45335(16) 0.0717(15) Uani 1 1 d .
H20 H 0.6544 -0.0894 0.4667 0.086 Uiso 1 1 calc R
C21 C 0.8925(2) -0.0272(4) 0.46811(13) 0.0555(13) Uani 1 1 d .
H21A H 0.9368 -0.0364 0.4709 0.067 Uiso 1 1 calc R
H21B H 0.8748 -0.1116 0.4677 0.067 Uiso 1 1 calc R
C22 C 0.8845(2) 0.0450(5) 0.50577(13) 0.0596(14) Uani 1 1 d .
H22A H 0.8402 0.0508 0.5034 0.071 Uiso 1 1 calc R
H22B H 0.9044 -0.0026 0.5312 0.071 Uiso 1 1 calc R
C23 C 0.9118(2) 0.1770(5) 0.51015(13) 0.0585(14) Uani 1 1 d .
H23A H 0.9131 0.2087 0.5379 0.070 Uiso 1 1 calc R
H23B H 0.9547 0.1710 0.5090 0.070 Uiso 1 1 calc R
C24 C 0.8147(2) 0.2912(5) 0.48093(14) 0.0597(14) Uani 1 1 d .
H24A H 0.7915 0.2137 0.4735 0.090 Uiso 1 1 calc R
H24B H 0.7947 0.3574 0.4618 0.090 Uiso 1 1 calc R
H24C H 0.8160 0.3147 0.5092 0.090 Uiso 1 1 calc R
C26 C 0.6586(2) -0.0190(5) 0.33356(15) 0.0713(16) Uani 1 1 d .
H26A H 0.6585 -0.0695 0.3577 0.107 Uiso 1 1 calc R
H26B H 0.6807 -0.0634 0.3169 0.107 Uiso 1 1 calc R
H26C H 0.6162 -0.0037 0.3169 0.107 Uiso 1 1 calc R
C25 C 0.9137(2) 0.3934(5) 0.49039(14) 0.0661(15) Uani 1 1 d .
H25A H 0.9558 0.3827 0.4889 0.099 Uiso 1 1 calc R
H25B H 0.9146 0.4157 0.5187 0.099 Uiso 1 1 calc R
H25C H 0.8935 0.4597 0.4714 0.099 Uiso 1 1 calc R
C27 C 0.6544(3) 0.2290(5) 0.38132(17) 0.0835(18) Uani 1 1 d .
H27A H 0.6546 0.1843 0.4067 0.125 Uiso 1 1 calc R
H27B H 0.6119 0.2403 0.3643 0.125 Uiso 1 1 calc R
H27C H 0.6738 0.3106 0.3885 0.125 Uiso 1 1 calc R
C28 C 0.6966(2) 0.2259(4) 0.30305(14) 0.0602(14) Uani 1 1 d .
H28A H 0.7194 0.1800 0.2872 0.090 Uiso 1 1 calc R
H28B H 0.7154 0.3078 0.3106 0.090 Uiso 1 1 calc R
H28C H 0.6539 0.2365 0.2862 0.090 Uiso 1 1 calc R

loop_
_atom_site_aniso_label
_atom_site_aniso_U_11
_atom_site_aniso_U_22
_atom_site_aniso_U_33
_atom_site_aniso_U_23
_atom_site_aniso_U_13
_atom_site_aniso_U_12
U1 0.03515(10) 0.03783(11) 0.03423(10) -0.00075(8) 0.00647(7) 0.00540(8)
Cl1 0.0385(6) 0.0568(8) 0.0568(7) 0.0043(6) 0.0038(5) 0.0089(5)
Cl2 0.0623(8) 0.0513(8) 0.0497(7) -0.0012(6) 0.0115(6) 0.0223(6)
Si1 0.0529(8) 0.0359(8) 0.0477(7) -0.0040(6) 0.0145(6) 0.0054(6)
Si2 0.0363(7) 0.0619(10) 0.0450(7) 0.0047(6) 0.0102(6) 0.0026(6)
N1 0.048(2) 0.0240(19) 0.0252(17) 0.0018(16) 0.0071(16) 0.0019(16)
N4 0.047(2) 0.044(2) 0.051(2) -0.0004(19) 0.0094(19) -0.0019(18)
N8 0.048(2) 0.061(3) 0.036(2) -0.0045(19) 0.0121(18) 0.008(2)
N2 0.045(2) 0.035(2) 0.0356(19) -0.0002(17) 0.0098(17) 0.0043(17)
N5 0.042(2) 0.042(2) 0.0368(19) 0.0037(17) 0.0087(17) 0.0007(17)
N7 0.065(3) 0.046(3) 0.070(3) 0.004(2) 0.035(2) 0.004(2)
N6 0.043(2) 0.048(2) 0.039(2) 0.0105(17) 0.0047(18) 0.0065(17)
N3 0.042(2) 0.058(3) 0.043(2) -0.0041(19) 0.0146(18) -0.0027(19)
C1 0.037(2) 0.033(3) 0.042(3) -0.008(2) 0.012(2) -0.007(2)
C2 0.038(3) 0.031(3) 0.041(2) 0.000(2) 0.013(2) 0.002(2)
C3 0.040(3) 0.066(3) 0.044(3) -0.013(2) 0.014(2) -0.011(2)
C4 0.056(3) 0.073(4) 0.041(3) -0.020(2) 0.004(3) -0.013(3)
C5 0.065(4) 0.074(4) 0.038(3) -0.001(2) 0.020(3) -0.001(3)
C6 0.053(3) 0.067(4) 0.053(3) 0.000(3) 0.025(3) -0.001(3)
C7 0.056(3) 0.038(3) 0.037(2) 0.003(2) 0.008(2) 0.007(2)
C8 0.069(3) 0.038(3) 0.049(3) 0.009(2) 0.021(2) 0.001(2)
C9 0.068(3) 0.039(3) 0.052(3) 0.000(2) 0.014(3) -0.005(2)
C10 0.049(3) 0.072(4) 0.068(3) 0.004(3) 0.024(3) -0.005(3)
C11 0.075(4) 0.061(4) 0.059(3) -0.009(3) -0.003(3) -0.017(3)
C12 0.094(4) 0.047(3) 0.065(3) -0.008(3) -0.001(3) 0.021(3)
C13 0.069(3) 0.046(3) 0.069(3) -0.004(3) 0.024(3) -0.004(3)
C14 0.084(4) 0.052(4) 0.090(4) -0.003(3) 0.049(3) 0.012(3)
C15 0.043(3) 0.038(3) 0.038(2) -0.003(2) 0.012(2) 0.006(2)
C16 0.044(3) 0.046(3) 0.038(2) 0.007(2) 0.015(2) 0.003(2)
C17 0.069(3) 0.047(4) 0.054(3) 0.000(2) 0.033(3) 0.008(3)
C18 0.080(4) 0.042(3) 0.073(3) 0.006(3) 0.036(3) -0.002(3)
C19 0.081(4) 0.056(4) 0.085(4) 0.014(3) 0.044(3) -0.007(3)
C20 0.075(4) 0.066(4) 0.092(4) 0.009(3) 0.054(3) 0.008(3)
C21 0.053(3) 0.056(3) 0.052(3) 0.017(2) 0.005(2) 0.010(2)
C22 0.058(3) 0.077(4) 0.042(3) 0.019(3) 0.011(2) 0.013(3)
C23 0.057(3) 0.079(4) 0.033(2) 0.003(3) 0.004(2) 0.015(3)
C24 0.056(3) 0.081(4) 0.045(3) 0.003(3) 0.019(2) 0.021(3)
C26 0.050(3) 0.088(4) 0.069(3) 0.005(3) 0.007(3) -0.017(3)
C25 0.071(4) 0.067(4) 0.056(3) -0.015(3) 0.010(3) 0.005(3)
C27 0.064(4) 0.119(5) 0.070(4) 0.003(3) 0.023(3) 0.031(3)
C28 0.047(3) 0.070(4) 0.056(3) 0.015(3) 0.003(2) -0.001(2)

loop_
_atom_type_symbol
_atom_type_description
_atom_type_scat_dispersion_real
_atom_type_scat_dispersion_imag
_atom_type_scat_source
C C 0.0033 0.0016 'International Tables Vol C Tables 4.2.6.8 and 6.1.1.4'
H H 0.0000 0.0000 'International Tables Vol C Tables 4.2.6.8 and 6.1.1.4'
N N 0.0061 0.0033 'International Tables Vol C Tables 4.2.6.8 and 6.1.1.4'
Cl Cl 0.1484 0.1585 'International Tables Vol C Tables 4.2.6.8 and 6.1.1.4'
Si Si 0.0817 0.0704 'International Tables Vol C Tables 4.2.6.8 and 6.1.1.4'
U U -9.6767 9.6646 'International Tables Vol C Tables 4.2.6.8 and 6.1.1.4'

loop_
_geom_angle_atom_site_label_1
_geom_angle_atom_site_label_2
_geom_angle_atom_site_label_3
_geom_angle
N6 U1 N1 129.00(11)
N6 U1 N2 83.88(11)
N1 U1 N2 54.89(11)
N6 U1 N5 55.26(11)
N1 U1 N5 87.88(11)
N2 U1 N5 82.83(11)
N6 U1 Cl1 80.12(8)
N1 U1 Cl1 122.17(9)
N2 U1 Cl1 88.84(8)
N5 U1 Cl1 135.16(8)
N6 U1 Cl2 125.69(9)
N1 U1 Cl2 78.91(9)
N2 U1 Cl2 132.81(8)
N5 U1 Cl2 86.77(8)
Cl1 U1 Cl2 128.11(4)
N6 U1 N8 68.27(11)
N1 U1 N8 153.92(11)
N2 U1 N8 150.17(11)
N5 U1 N8 89.54(11)
Cl1 U1 N8 76.41(8)
Cl2 U1 N8 75.03(8)
N6 U1 C15 27.60(10)
N1 U1 C15 110.57(11)
N2 U1 C15 84.03(11)
N5 U1 C15 27.74(10)
Cl1 U1 C15 107.71(9)
Cl2 U1 C15 106.28(9)
N8 U1 C15 76.24(11)
N6 U1 C1 107.82(12)
N1 U1 C1 27.20(11)
N2 U1 C1 27.71(11)
N5 U1 C1 85.67(11)
Cl1 U1 C1 106.24(9)
Cl2 U1 C1 105.83(10)
N8 U1 C1 175.06(11)
C15 U1 C1 98.90(12)
N6 U1 N4 152.89(11)
N1 U1 N4 65.63(10)
N2 U1 N4 91.30(11)
N5 U1 N4 150.59(10)
Cl1 U1 N4 73.11(7)
Cl2 U1 N4 76.19(8)
N8 U1 N4 108.46(11)
C15 U1 N4 175.23(10)
C1 U1 N4 76.42(11)
N2 Si1 C12 108.18(19)
N2 Si1 C14 114.5(2)
C12 Si1 C14 107.5(2)
N2 Si1 C13 107.8(2)
C12 Si1 C13 110.9(2)
C14 Si1 C13 108.0(2)
N5 Si2 C28 108.43(19)
N5 Si2 C27 110.7(2)
C28 Si2 C27 107.9(2)
N5 Si2 C26 112.5(2)
C28 Si2 C26 106.2(2)
C27 Si2 C26 110.8(3)
C1 N1 C7 124.0(3)
C1 N1 U1 96.3(2)
C7 N1 U1 137.8(3)
C11 N4 C10 108.3(4)
C11 N4 C9 105.6(3)
C10 N4 C9 108.9(3)
C11 N4 U1 108.1(3)
C10 N4 U1 108.7(3)
C9 N4 U1 116.9(3)
C24 N8 C23 110.0(4)
C24 N8 C25 108.5(4)
C23 N8 C25 105.8(3)
C24 N8 U1 110.5(3)
C23 N8 U1 116.3(3)
C25 N8 U1 105.3(3)
C1 N2 Si1 127.6(3)
C1 N2 U1 92.8(2)
Si1 N2 U1 138.91(17)
C15 N5 Si2 127.6(3)
C15 N5 U1 92.9(2)
Si2 N5 U1 139.23(18)
C16 N7 C20 116.6(4)
C15 N6 C21 121.3(4)
C15 N6 U1 96.6(2)
C21 N6 U1 136.5(3)
C6 N3 C2 116.5(4)
N1 C1 N2 115.9(3)
N1 C1 C2 119.9(4)
N2 C1 C2 124.2(4)
N1 C1 U1 56.49(19)
N2 C1 U1 59.5(2)
C2 C1 U1 173.8(3)
N3 C2 C3 123.1(4)
N3 C2 C1 114.8(3)
C3 C2 C1 122.1(4)
C4 C3 C2 118.7(4)
C4 C3 H3 120.6
C2 C3 H3 120.6
C5 C4 C3 119.3(4)
C5 C4 H4 120.3
C3 C4 H4 120.3
C4 C5 C6 117.9(4)
C4 C5 H5 121.1
C6 C5 H5 121.1
N3 C6 C5 124.4(5)
N3 C6 H6 117.8
C5 C6 H6 117.8
N1 C7 C8 111.8(3)
N1 C7 H7A 109.2
C8 C7 H7A 109.2
N1 C7 H7B 109.2
C8 C7 H7B 109.2
H7A C7 H7B 107.9
C7 C8 C9 114.1(4)
C7 C8 H8A 108.7
C9 C8 H8A 108.7
C7 C8 H8B 108.7
C9 C8 H8B 108.7
H8A C8 H8B 107.6
N4 C9 C8 116.5(4)
N4 C9 H9A 108.2
C8 C9 H9A 108.2
N4 C9 H9B 108.2
C8 C9 H9B 108.2
H9A C9 H9B 107.3
N4 C10 H10A 109.5
N4 C10 H10B 109.5
H10A C10 H10B 109.5
N4 C10 H10C 109.5
H10A C10 H10C 109.5
H10B C10 H10C 109.5
N4 C11 H11A 109.5
N4 C11 H11B 109.5
H11A C11 H11B 109.5
N4 C11 H11C 109.5
H11A C11 H11C 109.5
H11B C11 H11C 109.5
Si1 C12 H12A 109.5
Si1 C12 H12B 109.5
H12A C12 H12B 109.5
Si1 C12 H12C 109.5
H12A C12 H12C 109.5
H12B C12 H12C 109.5
Si1 C13 H13A 109.5
Si1 C13 H13B 109.5
H13A C13 H13B 109.5
Si1 C13 H13C 109.5
H13A C13 H13C 109.5
H13B C13 H13C 109.5
Si1 C14 H14A 109.5
Si1 C14 H14B 109.5
H14A C14 H14B 109.5
Si1 C14 H14C 109.5
H14A C14 H14C 109.5
H14B C14 H14C 109.5
N5 C15 N6 114.9(4)
N5 C15 C16 123.6(4)
N6 C15 C16 121.5(4)
N5 C15 U1 59.3(2)
N6 C15 U1 55.8(2)
C16 C15 U1 175.0(3)
N7 C16 C17 122.3(4)
N7 C16 C15 115.9(4)
C17 C16 C15 121.8(4)
C18 C17 C16 119.5(5)
C18 C17 H17 120.3
C16 C17 H17 120.3
C17 C18 C19 118.5(5)
C17 C18 H18 120.7
C19 C18 H18 120.7
C20 C19 C18 119.0(5)
C20 C19 H19 120.5
C18 C19 H19 120.5
N7 C20 C19 124.1(5)
N7 C20 H20 117.9
C19 C20 H20 117.9
N6 C21 C22 112.2(4)
N6 C21 H21A 109.2
C22 C21 H21A 109.2
N6 C21 H21B 109.2
C22 C21 H21B 109.2
H21A C21 H21B 107.9
C23 C22 C21 113.8(4)
C23 C22 H22A 108.8
C21 C22 H22A 108.8
C23 C22 H22B 108.8
C21 C22 H22B 108.8
H22A C22 H22B 107.7
N8 C23 C22 116.8(4)
N8 C23 H23A 108.1
C22 C23 H23A 108.1
N8 C23 H23B 108.1
C22 C23 H23B 108.1
H23A C23 H23B 107.3
N8 C24 H24A 109.5
N8 C24 H24B 109.5
H24A C24 H24B 109.5
N8 C24 H24C 109.5
H24A C24 H24C 109.5
H24B C24 H24C 109.5
Si2 C26 H26A 109.5
Si2 C26 H26B 109.5
H26A C26 H26B 109.5
Si2 C26 H26C 109.5
H26A C26 H26C 109.5
H26B C26 H26C 109.5
N8 C25 H25A 109.5
N8 C25 H25B 109.5
H25A C25 H25B 109.5
N8 C25 H25C 109.5
H25A C25 H25C 109.5
H25B C25 H25C 109.5
Si2 C27 H27A 109.5
Si2 C27 H27B 109.5
H27A C27 H27B 109.5
Si2 C27 H27C 109.5
H27A C27 H27C 109.5
H27B C27 H27C 109.5
Si2 C28 H28A 109.5
Si2 C28 H28B 109.5
H28A C28 H28B 109.5
Si2 C28 H28C 109.5
H28A C28 H28C 109.5
H28B C28 H28C 109.5

loop_
_geom_bond_atom_site_label_1
_geom_bond_atom_site_label_2
_geom_bond_distance
U1 N6 2.381(3)
U1 N1 2.393(3)
U1 N2 2.461(3)
U1 N5 2.462(3)
U1 Cl1 2.6748(13)
U1 Cl2 2.7007(12)
U1 N8 2.833(3)
U1 C15 2.859(4)
U1 C1 2.853(4)
U1 N4 2.910(4)
Si1 N2 1.741(4)
Si1 C12 1.847(4)
Si1 C14 1.857(5)
Si1 C13 1.866(5)
Si2 N5 1.750(3)
Si2 C28 1.852(4)
Si2 C27 1.856(5)
Si2 C26 1.871(5)
N1 C1 1.312(5)
N1 C7 1.452(5)
N4 C11 1.476(5)
N4 C10 1.481(5)
N4 C9 1.491(5)
N8 C24 1.462(6)
N8 C23 1.492(5)
N8 C25 1.484(6)
N2 C1 1.328(5)
N5 C15 1.333(5)
N7 C16 1.335(5)
N7 C20 1.334(6)
N6 C15 1.334(5)
N6 C21 1.464(5)
N3 C6 1.327(5)
N3 C2 1.334(5)
C1 C2 1.506(5)
C2 C3 1.375(5)
C3 C4 1.367(6)
C3 H3 0.9300
C4 C5 1.367(6)
C4 H4 0.9300
C5 C6 1.371(6)
C5 H5 0.9300
C6 H6 0.9300
C7 C8 1.513(6)
C7 H7A 0.9700
C7 H7B 0.9700
C8 C9 1.529(5)
C8 H8A 0.9700
C8 H8B 0.9700
C9 H9A 0.9700
C9 H9B 0.9700
C10 H10A 0.9600
C10 H10B 0.9600
C10 H10C 0.9600
C11 H11A 0.9600
C11 H11B 0.9600
C11 H11C 0.9600
C12 H12A 0.9600
C12 H12B 0.9600
C12 H12C 0.9600
C13 H13A 0.9600
C13 H13B 0.9600
C13 H13C 0.9600
C14 H14A 0.9600
C14 H14B 0.9600
C14 H14C 0.9600
C15 C16 1.506(6)
C16 C17 1.385(6)
C17 C18 1.367(7)
C17 H17 0.9300
C18 C19 1.356(7)
C18 H18 0.9300
C19 C20 1.364(7)
C19 H19 0.9300
C20 H20 0.9300
C21 C22 1.513(6)
C21 H21A 0.9700
C21 H21B 0.9700
C22 C23 1.506(7)
C22 H22A 0.9700
C22 H22B 0.9700
C23 H23A 0.9700
C23 H23B 0.9700
C24 H24A 0.9600
C24 H24B 0.9600
C24 H24C 0.9600
C26 H26A 0.9600
C26 H26B 0.9600
C26 H26C 0.9600
C25 H25A 0.9600
C25 H25B 0.9600
C25 H25C 0.9600
C27 H27A 0.9600
C27 H27B 0.9600
C27 H27C 0.9600
C28 H28A 0.9600
C28 H28B 0.9600
C28 H28C 0.9600
